data_1501728
loop_
_publ_author_name
'Naumov, Pan\<ce'
'Topcu, Yildiray'
'Eckert-Maksi\'c, Mirjana'
'Glasovac, Zoran'
'Pavo\<sevi\'c, Fabijan'
'Kochunnoonny, Manoj'
'Hara, Hideyuki'

_publ_section_title
;
 Photoinduced rearrangement of aromatic N-chloroamides to chloroaromatic
 amides in the solid state: inverted \P(N)-\S(N) occupational stability of
 amidyl radicals.
;
_journal_issue 26
_journal_name_full 'The journal of physical chemistry. A'
_journal_page_first 7834
_journal_page_last 7848
_journal_paper_doi 10.1021/jp203771c
_journal_volume 115
_journal_year 2011
_chemical_formula_moiety C20H32ClNO
_chemical_formula_sum 'C20 H32 Cl N O'
_chemical_formula_weight 337.92
_chemical_name_common N-chloro-2,4,6-tris(tert-butyl)acetanilide
_chemical_name_systematic
;
 N-chloro-N-(2,4,6-tris-(tert-butyl)phenylacetamide
;
_space_group_IT_number 14
_symmetry_cell_setting monoclinic
_symmetry_space_group_name_Hall '-P 2yn'
_symmetry_space_group_name_H-M 'P 1 21/n 1'
_atom_sites_solution_hydrogens geom
_atom_sites_solution_primary direct
_atom_sites_solution_secondary difmap
_audit_creation_method SHELXL-97
_cell_angle_alpha 90.00
_cell_angle_beta 91.716(2)
_cell_angle_gamma 90.00
_cell_formula_units_Z 4
_cell_length_a 6.1089(7)
_cell_length_b 9.7134(11)
_cell_length_c 34.042(4)
_cell_measurement_reflns_used 2348
_cell_measurement_temperature 296(2)
_cell_measurement_theta_max 28.07
_cell_measurement_theta_min 7.31
_cell_volume 2019.1(4)
_computing_cell_refinement 'APEX2 software (Bruker, 2007)'
_computing_data_collection 'APEX2 software (Bruker, 2007)'
_computing_data_reduction 'SAINT (Bruker, 2007)'
_computing_molecular_graphics 'DIAMOND (Brandenburg, 2005)'
_computing_publication_material 'WinGX (Farrugia, 1999)'
_computing_structure_refinement 'SHELXL-97 (Sheldrick, 2008)'
_computing_structure_solution 'SHELXS-97 (Sheldrick, 2008)'
_diffrn_ambient_temperature 293(2)
_diffrn_measured_fraction_theta_full 0.952
_diffrn_measured_fraction_theta_max 0.952
_diffrn_measurement_device_type 'Bruker SMART APEX2 diffractometer'
_diffrn_measurement_method '\f and \w scans'
_diffrn_radiation_monochromator 'multilayer confocal TXS mirror'
_diffrn_radiation_source 'rotating anode'
_diffrn_radiation_type MoK\a
_diffrn_radiation_wavelength 0.71073
_diffrn_reflns_av_R_equivalents 0.0952
_diffrn_reflns_av_sigmaI/netI 0.0667
_diffrn_reflns_limit_h_max 6
_diffrn_reflns_limit_h_min -7
_diffrn_reflns_limit_k_max 11
_diffrn_reflns_limit_k_min -10
_diffrn_reflns_limit_l_max 40
_diffrn_reflns_limit_l_min -40
_diffrn_reflns_number 7545
_diffrn_reflns_theta_full 25.00
_diffrn_reflns_theta_max 25.00
_diffrn_reflns_theta_min 7.10
_exptl_absorpt_coefficient_mu 0.194
_exptl_absorpt_correction_T_max 0.99
_exptl_absorpt_correction_T_min 0.98
_exptl_absorpt_correction_type empirical
_exptl_absorpt_process_details 'SADABS (Sheldrick, 1996)'
_exptl_crystal_colour colourless
_exptl_crystal_density_diffrn 1.112
_exptl_crystal_density_method 'not measured'
_exptl_crystal_description needle
_exptl_crystal_F_000 736
_exptl_crystal_size_max 0.21
_exptl_crystal_size_mid 0.09
_exptl_crystal_size_min 0.06
_refine_diff_density_max 0.350
_refine_diff_density_min -0.288
_refine_diff_density_rms 0.055
_refine_ls_extinction_method none
_refine_ls_goodness_of_fit_ref 1.027
_refine_ls_hydrogen_treatment constr
_refine_ls_matrix_type full
_refine_ls_number_parameters 236
_refine_ls_number_reflns 3396
_refine_ls_number_restraints 0
_refine_ls_restrained_S_all 1.027
_refine_ls_R_factor_all 0.0922
_refine_ls_R_factor_gt 0.0726
_refine_ls_shift/su_max 0.000
_refine_ls_shift/su_mean 0.000
_refine_ls_structure_factor_coef Fsqd
_refine_ls_weighting_details 'calc w=1/[\s^2^(Fo^2^)+(0.1433P)^2^+0.0000P] where P=(Fo^2^+2Fc^2^)/3'
_refine_ls_weighting_scheme calc
_refine_ls_wR_factor_gt 0.2025
_refine_ls_wR_factor_ref 0.2179
_reflns_number_gt 2403
_reflns_number_total 3396
_reflns_threshold_expression >2sigma(I)
_cod_data_source_file jp203771c_si_007.cif
_cod_data_source_block 6a
_cod_depositor_comments
;
The following automatic conversions were performed:

'_symmetry_cell_setting' value 'Monoclinic' changed to 'monoclinic'
according to /home/saulius/struct/CIF-dictionaries/cif_core.dic
dictionary named 'cif_core.dic' version 2.4.1 from 2010-06-29.

Automatic conversion script
Id: cif_fix_values 1715 2011-07-08 13:25:40Z adriana 
;
_cod_original_sg_symbol_H-M P2(1)/n
_cod_original_formula_sum C20H32ClNO
_cod_database_code 1501728

loop_
_symmetry_equiv_pos_as_xyz
'x, y, z'
'-x+1/2, y+1/2, -z+1/2'
'-x, -y, -z'
'x-1/2, -y-1/2, z-1/2'

loop_
_atom_site_label
_atom_site_type_symbol
_atom_site_fract_x
_atom_site_fract_y
_atom_site_fract_z
_atom_site_U_iso_or_equiv
_atom_site_adp_type
_atom_site_occupancy
_atom_site_symmetry_multiplicity
_atom_site_calc_flag
_atom_site_refinement_flags
_atom_site_disorder_assembly
_atom_site_disorder_group
Cl1 Cl 0.82294(11) 0.20054(11) 0.14479(3) 0.0792(4) Uani 1 1 d . . .
O1 O 0.2810(4) 0.0312(2) 0.16682(6) 0.0665(6) Uani 1 1 d . . .
N1 N 0.5487(3) 0.1696(2) 0.14890(5) 0.0470(5) Uani 1 1 d . . .
C1 C 0.4073(4) 0.2768(2) 0.13449(6) 0.0393(6) Uani 1 1 d . . .
C2 C 0.3374(4) 0.2748(2) 0.09438(6) 0.0410(6) Uani 1 1 d . . .
C3 C 0.2119(4) 0.3854(2) 0.08117(6) 0.0454(6) Uani 1 1 d . . .
H3 H 0.1653 0.3864 0.0549 0.055 Uiso 1 1 calc R . .
C4 C 0.1519(4) 0.4944(3) 0.10465(6) 0.0458(6) Uani 1 1 d . A .
C5 C 0.2209(4) 0.4894(3) 0.14368(7) 0.0487(6) Uani 1 1 d . . .
H5 H 0.1808 0.5612 0.1600 0.058 Uiso 1 1 calc R . .
C6 C 0.3459(4) 0.3839(2) 0.15975(6) 0.0439(6) Uani 1 1 d . . .
C7 C 0.4740(5) 0.0496(3) 0.16478(7) 0.0557(7) Uani 1 1 d . . .
C8 C 0.6416(7) -0.0527(4) 0.17926(10) 0.0865(11) Uani 1 1 d . . .
H8A H 0.7857 -0.0177 0.1748 0.130 Uiso 1 1 calc R . .
H8B H 0.6212 -0.1380 0.1654 0.130 Uiso 1 1 calc R . .
H8C H 0.6253 -0.0678 0.2069 0.130 Uiso 1 1 calc R . .
C9 C 0.3890(4) 0.1643(3) 0.06286(6) 0.0482(6) Uani 1 1 d . . .
C10 C 0.5113(6) 0.0340(3) 0.07558(8) 0.0738(9) Uani 1 1 d . . .
H10A H 0.6493 0.0586 0.0879 0.111 Uiso 1 1 calc R . .
H10B H 0.5363 -0.0223 0.0530 0.111 Uiso 1 1 calc R . .
H10C H 0.4254 -0.0163 0.0939 0.111 Uiso 1 1 calc R . .
C11 C 0.5301(7) 0.2339(4) 0.03200(9) 0.0826(11) Uani 1 1 d . . .
H11A H 0.4593 0.3167 0.0229 0.124 Uiso 1 1 calc R . .
H11B H 0.5483 0.1724 0.0103 0.124 Uiso 1 1 calc R . .
H11C H 0.6710 0.2562 0.0436 0.124 Uiso 1 1 calc R . .
C12 C 0.1731(6) 0.1168(4) 0.04357(10) 0.0795(10) Uani 1 1 d . . .
H12A H 0.0894 0.1956 0.0351 0.119 Uiso 1 1 calc R . .
H12B H 0.0915 0.0651 0.0622 0.119 Uiso 1 1 calc R . .
H12C H 0.2026 0.0599 0.0213 0.119 Uiso 1 1 calc R . .
C13 C 0.0144(5) 0.6143(3) 0.08827(8) 0.0584(7) Uani 1 1 d . . .
C14 C 0.1451(16) 0.6782(7) 0.05346(19) 0.082(2) Uani 0.582(11) 1 d P A 1
H14A H 0.2837 0.7121 0.0633 0.122 Uiso 0.582(11) 1 calc PR A 1
H14B H 0.0624 0.7526 0.0419 0.122 Uiso 0.582(11) 1 calc PR A 1
H14C H 0.1688 0.6088 0.0340 0.122 Uiso 0.582(11) 1 calc PR A 1
C15 C -0.1996(12) 0.5608(9) 0.0716(4) 0.107(4) Uani 0.582(11) 1 d P A 1
H15A H -0.2849 0.6360 0.0612 0.161 Uiso 0.582(11) 1 calc PR A 1
H15B H -0.2785 0.5162 0.0920 0.161 Uiso 0.582(11) 1 calc PR A 1
H15C H -0.1722 0.4959 0.0511 0.161 Uiso 0.582(11) 1 calc PR A 1
C16 C -0.015(2) 0.7304(9) 0.1169(2) 0.099(3) Uani 0.582(11) 1 d P A 1
H16A H 0.1257 0.7598 0.1270 0.148 Uiso 0.582(11) 1 calc PR A 1
H16B H -0.1022 0.6994 0.1382 0.148 Uiso 0.582(11) 1 calc PR A 1
H16C H -0.0872 0.8059 0.1038 0.148 Uiso 0.582(11) 1 calc PR A 1
C14' C -0.2112(16) 0.6095(12) 0.1099(5) 0.104(5) Uani 0.418(11) 1 d P A 2
H14D H -0.2830 0.5234 0.1044 0.156 Uiso 0.418(11) 1 calc PR A 2
H14E H -0.3027 0.6839 0.1007 0.156 Uiso 0.418(11) 1 calc PR A 2
H14F H -0.1847 0.6183 0.1377 0.156 Uiso 0.418(11) 1 calc PR A 2
C15' C 0.118(3) 0.7458(11) 0.0979(7) 0.129(7) Uani 0.418(11) 1 d P A 2
H15D H 0.0298 0.8194 0.0872 0.193 Uiso 0.418(11) 1 calc PR A 2
H15E H 0.2607 0.7490 0.0870 0.193 Uiso 0.418(11) 1 calc PR A 2
H15F H 0.1307 0.7555 0.1260 0.193 Uiso 0.418(11) 1 calc PR A 2
C16' C -0.041(3) 0.6004(16) 0.0434(3) 0.126(7) Uani 0.418(11) 1 d P A 2
H16D H -0.1080 0.5126 0.0382 0.189 Uiso 0.418(11) 1 calc PR A 2
H16E H 0.0910 0.6079 0.0289 0.189 Uiso 0.418(11) 1 calc PR A 2
H16F H -0.1405 0.6724 0.0353 0.189 Uiso 0.418(11) 1 calc PR A 2
C17 C 0.4089(5) 0.4000(3) 0.20440(7) 0.0562(7) Uani 1 1 d . . .
C18 C 0.1964(8) 0.4195(8) 0.22629(9) 0.135(2) Uani 1 1 d . . .
H18A H 0.1066 0.3390 0.2230 0.203 Uiso 1 1 calc R . .
H18B H 0.1194 0.4982 0.2159 0.203 Uiso 1 1 calc R . .
H18C H 0.2299 0.4335 0.2537 0.203 Uiso 1 1 calc R . .
C19 C 0.5528(11) 0.5266(5) 0.20882(13) 0.132(2) Uani 1 1 d . . .
H19A H 0.4829 0.6031 0.1957 0.198 Uiso 1 1 calc R . .
H19B H 0.6917 0.5092 0.1973 0.198 Uiso 1 1 calc R . .
H19C H 0.5748 0.5476 0.2362 0.198 Uiso 1 1 calc R . .
C20 C 0.5286(8) 0.2822(4) 0.22535(9) 0.0916(12) Uani 1 1 d . . .
H20A H 0.4414 0.2001 0.2234 0.137 Uiso 1 1 calc R . .
H20B H 0.5532 0.3054 0.2525 0.137 Uiso 1 1 calc R . .
H20C H 0.6667 0.2668 0.2133 0.137 Uiso 1 1 calc R . .

loop_
_atom_site_aniso_label
_atom_site_aniso_U_11
_atom_site_aniso_U_22
_atom_site_aniso_U_33
_atom_site_aniso_U_23
_atom_site_aniso_U_13
_atom_site_aniso_U_12
Cl1 0.0439(5) 0.1058(8) 0.0881(6) -0.0070(4) 0.0034(3) -0.0006(4)
O1 0.0728(14) 0.0553(13) 0.0718(12) 0.0117(9) 0.0094(10) -0.0101(10)
N1 0.0448(11) 0.0488(13) 0.0472(10) 0.0013(9) 0.0017(8) 0.0024(9)
C1 0.0448(12) 0.0371(13) 0.0362(10) 0.0005(9) 0.0036(9) -0.0028(10)
C2 0.0485(13) 0.0366(13) 0.0383(11) -0.0015(9) 0.0076(9) -0.0047(10)
C3 0.0567(14) 0.0450(15) 0.0346(10) 0.0027(9) 0.0030(9) -0.0010(11)
C4 0.0536(14) 0.0381(14) 0.0460(11) 0.0040(10) 0.0082(10) -0.0029(11)
C5 0.0605(15) 0.0394(14) 0.0466(12) -0.0072(10) 0.0060(10) 0.0020(12)
C6 0.0521(13) 0.0419(14) 0.0378(11) -0.0037(9) 0.0040(9) -0.0051(11)
C7 0.075(2) 0.0485(17) 0.0436(12) -0.0008(11) 0.0021(12) 0.0091(14)
C8 0.116(3) 0.071(2) 0.0721(19) 0.0140(16) -0.0017(18) 0.034(2)
C9 0.0610(15) 0.0453(14) 0.0387(11) -0.0090(10) 0.0074(10) 0.0022(12)
C10 0.104(2) 0.0614(19) 0.0556(15) -0.0176(13) -0.0016(15) 0.0212(17)
C11 0.108(3) 0.078(2) 0.0633(18) -0.0098(16) 0.0419(18) -0.001(2)
C12 0.081(2) 0.075(2) 0.083(2) -0.0327(17) -0.0083(17) 0.0044(18)
C13 0.0737(19) 0.0417(15) 0.0600(15) 0.0057(11) 0.0057(13) 0.0056(13)
C14 0.124(6) 0.053(4) 0.068(4) 0.021(3) 0.017(3) 0.009(4)
C15 0.071(4) 0.088(5) 0.161(10) 0.030(5) -0.023(5) 0.010(4)
C16 0.160(9) 0.061(5) 0.077(4) 0.007(3) 0.019(4) 0.054(6)
C14' 0.075(6) 0.086(8) 0.151(11) 0.044(7) 0.010(6) 0.027(5)
C15' 0.125(11) 0.042(6) 0.22(2) 0.027(8) -0.040(11) -0.009(6)
C16' 0.174(16) 0.117(11) 0.085(6) 0.036(6) -0.008(7) 0.075(12)
C17 0.0704(17) 0.0581(17) 0.0396(12) -0.0125(11) -0.0063(11) -0.0021(13)
C18 0.105(3) 0.259(7) 0.0411(15) -0.025(3) 0.0070(16) 0.042(4)
C19 0.201(6) 0.088(3) 0.103(3) -0.003(2) -0.075(3) -0.047(3)
C20 0.139(3) 0.089(3) 0.0453(15) -0.0062(15) -0.0177(17) 0.010(2)

loop_
_atom_type_symbol
_atom_type_description
_atom_type_scat_dispersion_real
_atom_type_scat_dispersion_imag
_atom_type_scat_source
C C 0.0033 0.0016 'International Tables Vol C Tables 4.2.6.8 and 6.1.1.4'
H H 0.0000 0.0000 'International Tables Vol C Tables 4.2.6.8 and 6.1.1.4'
N N 0.0061 0.0033 'International Tables Vol C Tables 4.2.6.8 and 6.1.1.4'
O O 0.0106 0.0060 'International Tables Vol C Tables 4.2.6.8 and 6.1.1.4'
Cl Cl 0.1484 0.1585 'International Tables Vol C Tables 4.2.6.8 and 6.1.1.4'

loop_
_geom_angle_atom_site_label_1
_geom_angle_atom_site_label_2
_geom_angle_atom_site_label_3
_geom_angle
C7 N1 C1 123.4(2)
C7 N1 Cl1 121.36(19)
C1 N1 Cl1 115.28(16)
C6 C1 C2 121.3(2)
C6 C1 N1 119.86(19)
C2 C1 N1 118.78(19)
C3 C2 C1 116.7(2)
C3 C2 C9 115.6(2)
C1 C2 C9 127.7(2)
C4 C3 C2 124.0(2)
C4 C3 H3 118.0
C2 C3 H3 118.0
C3 C4 C5 116.8(2)
C3 C4 C13 121.6(2)
C5 C4 C13 121.7(2)
C6 C5 C4 123.7(2)
C6 C5 H5 118.1
C4 C5 H5 118.1
C5 C6 C1 117.4(2)
C5 C6 C17 115.3(2)
C1 C6 C17 127.2(2)
O1 C7 N1 119.4(2)
O1 C7 C8 123.1(3)
N1 C7 C8 117.5(3)
C7 C8 H8A 109.5
C7 C8 H8B 109.5
H8A C8 H8B 109.5
C7 C8 H8C 109.5
H8A C8 H8C 109.5
H8B C8 H8C 109.5
C10 C9 C12 106.3(3)
C10 C9 C11 106.2(3)
C12 C9 C11 109.5(3)
C10 C9 C2 118.9(2)
C12 C9 C2 108.3(2)
C11 C9 C2 107.3(2)
C9 C10 H10A 109.5
C9 C10 H10B 109.5
H10A C10 H10B 109.5
C9 C10 H10C 109.5
H10A C10 H10C 109.5
H10B C10 H10C 109.5
C9 C11 H11A 109.5
C9 C11 H11B 109.5
H11A C11 H11B 109.5
C9 C11 H11C 109.5
H11A C11 H11C 109.5
H11B C11 H11C 109.5
C9 C12 H12A 109.5
C9 C12 H12B 109.5
H12A C12 H12B 109.5
C9 C12 H12C 109.5
H12A C12 H12C 109.5
H12B C12 H12C 109.5
C15' C13 C15 139.0(7)
C15' C13 C16 42.0(8)
C15 C13 C16 112.6(7)
C15' C13 C4 110.8(6)
C15 C13 C4 109.7(4)
C16 C13 C4 114.1(4)
C15' C13 C16' 112.1(12)
C15 C13 C16' 55.9(8)
C16 C13 C16' 132.2(5)
C4 C13 C16' 113.1(4)
C15' C13 C14 66.4(11)
C15 C13 C14 107.9(6)
C16 C13 C14 105.4(5)
C4 C13 C14 106.8(3)
C16' C13 C14 53.0(7)
C15' C13 C14' 107.3(11)
C15 C13 C14' 53.5(6)
C16 C13 C14' 66.3(8)
C4 C13 C14' 106.5(4)
C16' C13 C14' 106.6(9)
C14 C13 C14' 146.0(5)
C13 C14 H14A 109.5
C13 C14 H14B 109.5
H14A C14 H14B 109.5
C13 C14 H14C 109.5
H14A C14 H14C 109.5
H14B C14 H14C 109.5
C13 C15 H15A 109.5
C13 C15 H15B 109.5
H15A C15 H15B 109.5
C13 C15 H15C 109.5
H15A C15 H15C 109.5
H15B C15 H15C 109.5
C13 C16 H16A 109.5
C13 C16 H16B 109.5
H16A C16 H16B 109.5
C13 C16 H16C 109.5
H16A C16 H16C 109.5
H16B C16 H16C 109.5
C13 C14' H14D 109.5
C13 C14' H14E 109.5
H14D C14' H14E 109.5
C13 C14' H14F 109.5
H14D C14' H14F 109.5
H14E C14' H14F 109.5
C13 C15' H15D 109.5
C13 C15' H15E 109.5
H15D C15' H15E 109.5
C13 C15' H15F 109.5
H15D C15' H15F 109.5
H15E C15' H15F 109.5
C13 C16' H16D 109.5
C13 C16' H16E 109.5
H16D C16' H16E 109.5
C13 C16' H16F 109.5
H16D C16' H16F 109.5
H16E C16' H16F 109.5
C19 C17 C20 107.1(3)
C19 C17 C18 110.5(4)
C20 C17 C18 105.5(3)
C19 C17 C6 107.6(2)
C20 C17 C6 118.7(2)
C18 C17 C6 107.4(2)
C17 C18 H18A 109.5
C17 C18 H18B 109.5
H18A C18 H18B 109.5
C17 C18 H18C 109.5
H18A C18 H18C 109.5
H18B C18 H18C 109.5
C17 C19 H19A 109.5
C17 C19 H19B 109.5
H19A C19 H19B 109.5
C17 C19 H19C 109.5
H19A C19 H19C 109.5
H19B C19 H19C 109.5
C17 C20 H20A 109.5
C17 C20 H20B 109.5
H20A C20 H20B 109.5
C17 C20 H20C 109.5
H20A C20 H20C 109.5
H20B C20 H20C 109.5

loop_
_geom_bond_atom_site_label_1
_geom_bond_atom_site_label_2
_geom_bond_distance
Cl1 N1 1.712(2)
O1 C7 1.197(3)
N1 C7 1.369(4)
N1 C1 1.430(3)
C1 C6 1.408(3)
C1 C2 1.419(3)
C2 C3 1.387(4)
C2 C9 1.556(3)
C3 C4 1.382(3)
C3 H3 0.9300
C4 C5 1.382(3)
C4 C13 1.531(4)
C5 C6 1.382(4)
C5 H5 0.9300
C6 C17 1.565(3)
C7 C8 1.500(4)
C8 H8A 0.9600
C8 H8B 0.9600
C8 H8C 0.9600
C9 C10 1.526(4)
C9 C12 1.527(4)
C9 C11 1.536(4)
C10 H10A 0.9600
C10 H10B 0.9600
C10 H10C 0.9600
C11 H11A 0.9600
C11 H11B 0.9600
C11 H11C 0.9600
C12 H12A 0.9600
C12 H12B 0.9600
C12 H12C 0.9600
C13 C15' 1.459(12)
C13 C15 1.502(8)
C13 C16 1.505(7)
C13 C16' 1.561(12)
C13 C14 1.576(6)
C13 C14' 1.583(11)
C14 H14A 0.9600
C14 H14B 0.9600
C14 H14C 0.9600
C15 H15A 0.9600
C15 H15B 0.9600
C15 H15C 0.9600
C16 H16A 0.9600
C16 H16B 0.9600
C16 H16C 0.9600
C14' H14D 0.9600
C14' H14E 0.9600
C14' H14F 0.9600
C15' H15D 0.9600
C15' H15E 0.9600
C15' H15F 0.9600
C16' H16D 0.9600
C16' H16E 0.9600
C16' H16F 0.9600
C17 C19 1.516(6)
C17 C20 1.524(5)
C17 C18 1.528(5)
C18 H18A 0.9600
C18 H18B 0.9600
C18 H18C 0.9600
C19 H19A 0.9600
C19 H19B 0.9600
C19 H19C 0.9600
C20 H20A 0.9600
C20 H20B 0.9600
C20 H20C 0.9600

loop_
_geom_torsion_atom_site_label_1
_geom_torsion_atom_site_label_2
_geom_torsion_atom_site_label_3
_geom_torsion_atom_site_label_4
_geom_torsion
C7 N1 C1 C6 91.3(3)
Cl1 N1 C1 C6 -89.0(2)
C7 N1 C1 C2 -90.8(3)
Cl1 N1 C1 C2 88.9(2)
C6 C1 C2 C3 1.9(3)
N1 C1 C2 C3 -176.0(2)
C6 C1 C2 C9 -179.6(2)
N1 C1 C2 C9 2.5(3)
C1 C2 C3 C4 -0.4(3)
C9 C2 C3 C4 -179.1(2)
C2 C3 C4 C5 -0.9(4)
C2 C3 C4 C13 179.5(2)
C3 C4 C5 C6 0.7(4)
C13 C4 C5 C6 -179.7(2)
C4 C5 C6 C1 0.7(4)
C4 C5 C6 C17 179.1(2)
C2 C1 C6 C5 -2.1(3)
N1 C1 C6 C5 175.9(2)
C2 C1 C6 C17 179.8(2)
N1 C1 C6 C17 -2.3(4)
C1 N1 C7 O1 0.4(4)
Cl1 N1 C7 O1 -179.32(19)
C1 N1 C7 C8 -179.1(2)
Cl1 N1 C7 C8 1.2(3)
C3 C2 C9 C10 -175.4(2)
C1 C2 C9 C10 6.1(4)
C3 C2 C9 C12 -54.0(3)
C1 C2 C9 C12 127.5(3)
C3 C2 C9 C11 64.1(3)
C1 C2 C9 C11 -114.4(3)
C3 C4 C13 C15' -128.4(12)
C5 C4 C13 C15' 52.0(12)
C3 C4 C13 C15 58.7(6)
C5 C4 C13 C15 -120.8(6)
C3 C4 C13 C16 -173.9(6)
C5 C4 C13 C16 6.5(7)
C3 C4 C13 C16' -1.6(9)
C5 C4 C13 C16' 178.8(9)
C3 C4 C13 C14 -57.9(4)
C5 C4 C13 C14 122.5(4)
C3 C4 C13 C14' 115.2(7)
C5 C4 C13 C14' -64.4(7)
C5 C6 C17 C19 -63.9(4)
C1 C6 C17 C19 114.3(4)
C5 C6 C17 C20 174.4(3)
C1 C6 C17 C20 -7.4(4)
C5 C6 C17 C18 55.1(4)
C1 C6 C17 C18 -126.8(4)
